data_2225741
loop_
_publ_author_name
'Tr\'avn\'i\<cek, Zden\<ek'
'Matikov\'a-Ma\<larov\'a, Miroslava'

_publ_section_title
;
 Poly[di-\m~2~-chlorido-dichlorido(\m~3~-dimethyl
 sulfoxide-\k^3^<i>O</i>:<i>O</i>:<i>S</i>)(\m~2~-dimethyl
 sulfoxide-\k^2^<i>O</i>:<i>S</i>)ruthenium(III)sodium]
;
_journal_coeditor_code TK2632
_journal_issue 4
_journal_name_full 'Acta Crystallographica Section E'
_journal_page_first m348
_journal_page_last m349
_journal_paper_doi 10.1107/S1600536810007063
_journal_volume 66
_journal_year 2010
_chemical_formula_iupac '[Na Ru Cl4 (C2 H6 O1 S1)2]'
_chemical_formula_moiety 'C4 H12 Cl4 Na O2 Ru S2'
_chemical_formula_sum 'C4 H12 Cl4 Na O2 Ru S2'
_chemical_formula_weight 422.12
_chemical_name_systematic
;
Poly[di-\m~2~-chlorido-dichlorido(\m~3~-dimethyl
sulfoxide-\k^3^<i>O</i>:<i>O</i>:<i>S</i>)(\m~2~-dimethyl
sulfoxide-\k^2^<i>O</i>:<i>S</i>)ruthenium(III)sodium]
;
_space_group_IT_number 14
_symmetry_cell_setting monoclinic
_symmetry_space_group_name_Hall '-P 2ybc'
_symmetry_space_group_name_H-M 'P 1 21/c 1'
_atom_sites_solution_hydrogens geom
_atom_sites_solution_primary direct
_atom_sites_solution_secondary difmap
_audit_creation_method SHELXL-97
_cell_angle_alpha 90.00
_cell_angle_beta 98.470(2)
_cell_angle_gamma 90.00
_cell_formula_units_Z 4
_cell_length_a 11.9042(3)
_cell_length_b 8.0692(2)
_cell_length_c 13.7873(3)
_cell_measurement_reflns_used 10079
_cell_measurement_temperature 120(2)
_cell_measurement_theta_max 31.9755
_cell_measurement_theta_min 2.9267
_cell_volume 1309.93(5)
_computing_cell_refinement
;
CrysAlis RED (Oxford Diffraction, 2007)
;
_computing_data_collection
;
CrysAlis CCD (Oxford Diffraction, 2007)
;
_computing_data_reduction
;
CrysAlis RED (Oxford Diffraction, 2007)
;
_computing_molecular_graphics 'DIAMOND (Brandenburg, 2006)'
_computing_publication_material 'SHELXL97 (Sheldrick, 2008)'
_computing_structure_refinement 'SHELXL97 (Sheldrick, 2008)'
_computing_structure_solution 'SHELXS97 (Sheldrick, 2008)'
_diffrn_ambient_temperature 120(2)
_diffrn_detector_area_resol_mean 8.3611
_diffrn_measured_fraction_theta_full 1.000
_diffrn_measured_fraction_theta_max 1.000
_diffrn_measurement_device_type 'Oxford Diffraction Xcalibur2 CCD'
_diffrn_measurement_method 'rotation method, \w--scan'
_diffrn_radiation_monochromator 'Enhance (Mo) X-ray Source'
_diffrn_radiation_source 'fine-focus sealed tube'
_diffrn_radiation_type MoK\a
_diffrn_radiation_wavelength 0.71073
_diffrn_reflns_av_R_equivalents 0.0205
_diffrn_reflns_av_sigmaI/netI 0.0160
_diffrn_reflns_limit_h_max 12
_diffrn_reflns_limit_h_min -14
_diffrn_reflns_limit_k_max 9
_diffrn_reflns_limit_k_min -9
_diffrn_reflns_limit_l_max 16
_diffrn_reflns_limit_l_min -14
_diffrn_reflns_number 10197
_diffrn_reflns_theta_full 25.00
_diffrn_reflns_theta_max 25.00
_diffrn_reflns_theta_min 2.93
_exptl_absorpt_coefficient_mu 2.336
_exptl_absorpt_correction_T_max 0.7207
_exptl_absorpt_correction_T_min 0.6523
_exptl_absorpt_correction_type multi-scan
_exptl_absorpt_process_details
;
(CrysAlis RED; Oxford Diffraction, 2007)
;
_exptl_crystal_colour orange
_exptl_crystal_density_diffrn 2.140
_exptl_crystal_density_method 'not measured'
_exptl_crystal_description prism
_exptl_crystal_F_000 828
_exptl_crystal_size_max 0.20
_exptl_crystal_size_mid 0.20
_exptl_crystal_size_min 0.15
_refine_diff_density_max 0.706
_refine_diff_density_min -0.361
_refine_ls_extinction_method none
_refine_ls_goodness_of_fit_ref 1.146
_refine_ls_hydrogen_treatment constr
_refine_ls_matrix_type full
_refine_ls_number_parameters 134
_refine_ls_number_reflns 2300
_refine_ls_number_restraints 0
_refine_ls_restrained_S_all 1.146
_refine_ls_R_factor_all 0.0220
_refine_ls_R_factor_gt 0.0183
_refine_ls_shift/su_max 0.001
_refine_ls_shift/su_mean 0.000
_refine_ls_structure_factor_coef Fsqd
_refine_ls_weighting_details 'calc w=1/[\s^2^(Fo^2^)+(0.0269P)^2^+0.8654P] where P=(Fo^2^+2Fc^2^)/3'
_refine_ls_weighting_scheme calc
_refine_ls_wR_factor_gt 0.0473
_refine_ls_wR_factor_ref 0.0501
_reflns_number_gt 2105
_reflns_number_total 2300
_reflns_threshold_expression I>2sigma(I)
_cod_data_source_file tk2632.cif
_cod_data_source_block I
_cod_database_code 2225741
_cod_database_fobs_code 2225741

loop_
_symmetry_equiv_pos_as_xyz
'x, y, z'
'-x, y+1/2, -z+1/2'
'-x, -y, -z'
'x, -y-1/2, z-1/2'

loop_
_atom_site_type_symbol
_atom_site_label
_atom_site_fract_x
_atom_site_fract_y
_atom_site_fract_z
_atom_site_U_iso_or_equiv
_atom_site_adp_type
_atom_site_calc_flag
_atom_site_refinement_flags
_atom_site_occupancy
_atom_site_disorder_assembly
_atom_site_disorder_group
Ru Ru1 0.5000 0.5000 0.5000 0.00777(8) Uani d S 1 . .
S S1 0.45936(5) 0.30580(7) 0.37416(4) 0.00948(13) Uani d . 1 . .
Cl Cl1 0.35603(5) 0.67940(7) 0.42755(4) 0.01284(13) Uani d . 1 . .
Na Na1 0.35677(8) 0.00303(10) 0.51520(7) 0.0144(2) Uani d . 1 . .
O O1 0.47177(13) 0.12823(19) 0.40510(11) 0.0125(3) Uani d . 1 . .
C C1 0.31978(19) 0.3274(3) 0.30958(17) 0.0148(5) Uani d . 1 . .
H H1A 0.3050 0.2387 0.2608 0.022 Uiso calc R 1 . .
H H1B 0.3125 0.4351 0.2765 0.022 Uiso calc R 1 . .
H H1C 0.2648 0.3202 0.3558 0.022 Uiso calc R 1 . .
Ru Ru2 0.0000 0.0000 0.5000 0.00862(9) Uani d S 1 . .
S S2 0.12479(5) -0.14419(7) 0.61717(4) 0.01206(13) Uani d . 1 . .
Cl Cl2 0.63676(5) 0.64639(7) 0.42686(4) 0.01285(13) Uani d . 1 . .
O O2 0.24699(13) -0.0998(2) 0.62514(11) 0.0147(4) Uani d . 1 . .
C C2 0.5426(2) 0.3346(3) 0.27921(16) 0.0145(5) Uani d . 1 . .
H H2A 0.5163 0.2593 0.2249 0.022 Uiso calc R 1 . .
H H2B 0.6224 0.3112 0.3042 0.022 Uiso calc R 1 . .
H H2C 0.5352 0.4494 0.2559 0.022 Uiso calc R 1 . .
Cl Cl3 0.07120(5) 0.23663(7) 0.58529(4) 0.01694(14) Uani d . 1 . .
C C3 0.0887(2) -0.1226(4) 0.73698(18) 0.0224(6) Uani d . 1 . .
H H3A 0.1455 -0.1794 0.7841 0.034 Uiso calc R 1 . .
H H3B 0.0138 -0.1718 0.7390 0.034 Uiso calc R 1 . .
H H3C 0.0868 -0.0048 0.7539 0.034 Uiso calc R 1 . .
Cl Cl4 -0.14497(5) -0.01787(7) 0.59997(4) 0.01570(14) Uani d . 1 . .
C C4 0.1151(2) -0.3619(3) 0.6015(2) 0.0262(6) Uani d . 1 . .
H H4A 0.1588 -0.4168 0.6583 0.039 Uiso calc R 1 . .
H H4B 0.1458 -0.3934 0.5420 0.039 Uiso calc R 1 . .
H H4C 0.0354 -0.3960 0.5956 0.039 Uiso calc R 1 . .

loop_
_atom_site_aniso_label
_atom_site_aniso_U_11
_atom_site_aniso_U_22
_atom_site_aniso_U_33
_atom_site_aniso_U_12
_atom_site_aniso_U_13
_atom_site_aniso_U_23
Ru1 0.00907(15) 0.00689(15) 0.00724(14) 0.00048(9) 0.00081(11) 0.00072(9)
S1 0.0118(3) 0.0075(3) 0.0088(3) 0.0004(2) 0.0006(2) 0.0000(2)
Cl1 0.0137(3) 0.0105(3) 0.0133(3) 0.0032(2) -0.0017(2) 0.0002(2)
Na1 0.0131(5) 0.0128(5) 0.0173(5) -0.0001(3) 0.0023(4) 0.0027(4)
O1 0.0165(9) 0.0073(8) 0.0136(8) 0.0005(6) 0.0015(7) 0.0005(6)
C1 0.0134(12) 0.0148(12) 0.0148(12) 0.0005(10) -0.0027(10) -0.0016(10)
Ru2 0.00868(15) 0.00670(15) 0.01060(15) -0.00093(9) 0.00177(11) -0.00048(9)
S2 0.0113(3) 0.0106(3) 0.0142(3) -0.0004(2) 0.0014(2) 0.0025(2)
Cl2 0.0140(3) 0.0126(3) 0.0126(3) -0.0021(2) 0.0042(2) 0.0007(2)
O2 0.0108(8) 0.0183(9) 0.0148(8) 0.0001(7) 0.0013(7) 0.0030(7)
C2 0.0195(13) 0.0135(12) 0.0110(11) -0.0006(10) 0.0042(10) -0.0009(9)
Cl3 0.0202(3) 0.0107(3) 0.0194(3) -0.0040(2) 0.0013(3) -0.0048(2)
C3 0.0176(13) 0.0349(16) 0.0147(12) 0.0010(11) 0.0022(11) 0.0066(11)
Cl4 0.0116(3) 0.0220(3) 0.0142(3) -0.0003(2) 0.0040(2) 0.0019(2)
C4 0.0267(15) 0.0113(13) 0.0383(16) 0.0002(11) -0.0032(13) 0.0039(11)

loop_
_atom_type_symbol
_atom_type_description
_atom_type_scat_dispersion_real
_atom_type_scat_dispersion_imag
_atom_type_scat_source
C C 0.0033 0.0016 'International Tables Vol C Tables 4.2.6.8 and 6.1.1.4'
H H 0.0000 0.0000 'International Tables Vol C Tables 4.2.6.8 and 6.1.1.4'
O O 0.0106 0.0060 'International Tables Vol C Tables 4.2.6.8 and 6.1.1.4'
S S 0.1246 0.1234 'International Tables Vol C Tables 4.2.6.8 and 6.1.1.4'
Cl Cl 0.1484 0.1585 'International Tables Vol C Tables 4.2.6.8 and 6.1.1.4'
Ru Ru -1.2594 0.8363 'International Tables Vol C Tables 4.2.6.8 and 6.1.1.4'
Na Na 0.0362 0.0249 'International Tables Vol C Tables 4.2.6.8 and 6.1.1.4'

loop_
_geom_angle_atom_site_label_1
_geom_angle_atom_site_label_2
_geom_angle_atom_site_label_3
_geom_angle_site_symmetry_1
_geom_angle_site_symmetry_3
_geom_angle
_geom_angle_publ_flag
S1 Ru1 S1 . 3_666 179.9990(10) ?
S1 Ru1 Cl1 . . 92.250(19) ?
S1 Ru1 Cl1 3_666 . 87.751(19) ?
S1 Ru1 Cl1 . 3_666 87.751(19) ?
S1 Ru1 Cl1 3_666 3_666 92.248(19) ?
Cl1 Ru1 Cl1 . 3_666 180.0 ?
S1 Ru1 Cl2 . 3_666 84.313(19) ?
S1 Ru1 Cl2 3_666 3_666 95.687(19) ?
Cl1 Ru1 Cl2 . 3_666 89.091(19) ?
Cl1 Ru1 Cl2 3_666 3_666 90.909(19) ?
S1 Ru1 Cl2 . . 95.686(19) ?
S1 Ru1 Cl2 3_666 . 84.314(19) ?
Cl1 Ru1 Cl2 . . 90.909(19) ?
Cl1 Ru1 Cl2 3_666 . 89.091(19) ?
Cl2 Ru1 Cl2 3_666 . 180.0 ?
O1 S1 C2 . . 107.12(10) ?
O1 S1 C1 . . 106.43(10) ?
C2 S1 C1 . . 101.59(11) ?
O1 S1 Ru1 . . 115.46(7) ?
C2 S1 Ru1 . . 112.59(8) ?
C1 S1 Ru1 . . 112.54(8) ?
Ru1 Cl1 Na1 . 1_565 115.06(3) ?
O2 Na1 O1 . . 176.27(7) ?
O2 Na1 O1 . 3_656 93.79(6) ?
O1 Na1 O1 . 3_656 87.14(6) ?
O2 Na1 Cl4 . 3_556 80.56(5) ?
O1 Na1 Cl4 . 3_556 100.01(5) ?
O1 Na1 Cl4 3_656 3_556 156.08(5) ?
O2 Na1 Cl1 . 1_545 88.98(5) ?
O1 Na1 Cl1 . 1_545 94.75(5) ?
O1 Na1 Cl1 3_656 1_545 75.12(4) ?
Cl4 Na1 Cl1 3_556 1_545 81.52(3) ?
O2 Na1 Cl2 . 3_666 99.39(5) ?
O1 Na1 Cl2 . 3_666 76.89(4) ?
O1 Na1 Cl2 3_656 3_666 108.18(5) ?
Cl4 Na1 Cl2 3_556 3_666 95.69(3) ?
Cl1 Na1 Cl2 1_545 3_666 170.66(4) ?
O2 Na1 Na1 . 3_656 137.18(6) ?
O1 Na1 Na1 . 3_656 43.63(4) ?
O1 Na1 Na1 3_656 3_656 43.51(4) ?
Cl4 Na1 Na1 3_556 3_656 138.71(5) ?
Cl1 Na1 Na1 1_545 3_656 83.09(3) ?
Cl2 Na1 Na1 3_666 3_656 93.39(4) ?
S1 O1 Na1 . . 122.65(9) ?
S1 O1 Na1 . 3_656 126.22(9) ?
Na1 O1 Na1 . 3_656 92.86(6) ?
S1 C1 H1A . . 109.5 ?
S1 C1 H1B . . 109.5 ?
H1A C1 H1B . . 109.5 ?
S1 C1 H1C . . 109.5 ?
H1A C1 H1C . . 109.5 ?
H1B C1 H1C . . 109.5 ?
Cl3 Ru2 Cl3 3_556 . 179.9990(10) ?
Cl3 Ru2 S2 3_556 3_556 84.97(2) ?
Cl3 Ru2 S2 . 3_556 95.03(2) ?
Cl3 Ru2 S2 3_556 . 95.03(2) ?
Cl3 Ru2 S2 . . 84.97(2) ?
S2 Ru2 S2 3_556 . 179.9990(10) ?
Cl3 Ru2 Cl4 3_556 3_556 89.90(2) ?
Cl3 Ru2 Cl4 . 3_556 90.10(2) ?
S2 Ru2 Cl4 3_556 3_556 90.63(2) ?
S2 Ru2 Cl4 . 3_556 89.37(2) ?
Cl3 Ru2 Cl4 3_556 . 90.10(2) ?
Cl3 Ru2 Cl4 . . 89.90(2) ?
S2 Ru2 Cl4 3_556 . 89.37(2) ?
S2 Ru2 Cl4 . . 90.63(2) ?
Cl4 Ru2 Cl4 3_556 . 180.0 ?
O2 S2 C4 . . 107.04(12) ?
O2 S2 C3 . . 106.03(11) ?
C4 S2 C3 . . 100.97(14) ?
O2 S2 Ru2 . . 116.54(7) ?
C4 S2 Ru2 . . 112.72(10) ?
C3 S2 Ru2 . . 112.19(9) ?
Ru1 Cl2 Na1 . 3_666 111.02(3) ?
S2 O2 Na1 . . 133.14(10) ?
S1 C2 H2A . . 109.5 ?
S1 C2 H2B . . 109.5 ?
H2A C2 H2B . . 109.5 ?
S1 C2 H2C . . 109.5 ?
H2A C2 H2C . . 109.5 ?
H2B C2 H2C . . 109.5 ?
S2 C3 H3A . . 109.5 ?
S2 C3 H3B . . 109.5 ?
H3A C3 H3B . . 109.5 ?
S2 C3 H3C . . 109.5 ?
H3A C3 H3C . . 109.5 ?
H3B C3 H3C . . 109.5 ?
Ru2 Cl4 Na1 . 3_556 110.05(3) ?
S2 C4 H4A . . 109.5 ?
S2 C4 H4B . . 109.5 ?
H4A C4 H4B . . 109.5 ?
S2 C4 H4C . . 109.5 ?
H4A C4 H4C . . 109.5 ?
H4B C4 H4C . . 109.5 ?

loop_
_geom_bond_atom_site_label_1
_geom_bond_atom_site_label_2
_geom_bond_site_symmetry_2
_geom_bond_distance
_geom_bond_publ_flag
Ru1 S1 . 2.3350(5) y
Ru1 S1 3_666 2.3351(5) ?
Ru1 Cl1 . 2.3509(5) y
Ru1 Cl1 3_666 2.3509(5) ?
Ru1 Cl2 3_666 2.3551(5) ?
Ru1 Cl2 . 2.3551(5) y
S1 O1 . 1.4962(16) ?
S1 C2 . 1.770(2) ?
S1 C1 . 1.774(2) ?
Cl1 Na1 1_565 2.8769(10) y
Na1 O2 . 2.2974(18) y
Na1 O1 . 2.4105(17) y
Na1 O1 3_656 2.4155(18) y
Na1 Cl4 3_556 2.7773(11) y
Na1 Cl1 1_545 2.8769(10) y
Na1 Cl2 3_666 2.9374(10) y
Na1 Na1 3_656 3.4968(19) y
O1 Na1 3_656 2.4156(18) y
C1 H1A . 0.9800 ?
C1 H1B . 0.9800 ?
C1 H1C . 0.9800 ?
Ru2 Cl3 3_556 2.3353(6) ?
Ru2 Cl3 . 2.3353(6) y
Ru2 S2 3_556 2.3373(6) ?
Ru2 S2 . 2.3373(6) y
Ru2 Cl4 3_556 2.3663(6) ?
Ru2 Cl4 . 2.3663(6) y
S2 O2 . 1.4863(16) ?
S2 C4 . 1.772(3) ?
S2 C3 . 1.776(2) ?
Cl2 Na1 3_666 2.9374(10) y
C2 H2A . 0.9800 ?
C2 H2B . 0.9800 ?
C2 H2C . 0.9800 ?
C3 H3A . 0.9800 ?
C3 H3B . 0.9800 ?
C3 H3C . 0.9800 ?
Cl4 Na1 3_556 2.7772(11) y
C4 H4A . 0.9800 ?
C4 H4B . 0.9800 ?
C4 H4C . 0.9800 ?
